data_7229541
loop_
_publ_author_name
'Sun, Xiao-Fen'
'Wang, Zhongxia'
'Liao, Wei-Qiang'
'Li, Peng-Fei'
'Gao, Jixing'
'Huang, Yi-Yang'
'Chen, Hai-Peng'
'Ye, Heng-Yun'
'Zhang, Yi'

_publ_section_title
;
 Modulating molecular structures and dielectric transitions in
 organic--inorganic hybrid crystals
;
_journal_issue 82
_journal_name_full 'RSC Advances'
_journal_page_first 52024
_journal_paper_doi 10.1039/C7RA10616E
_journal_volume 7
_journal_year 2017
_chemical_formula_moiety '2(C5 H12 N), Br4 Cd'
_chemical_formula_sum 'C10 H24 Br4 Cd N2'
_chemical_formula_weight 604.32
_space_group_crystal_system orthorhombic
_space_group_IT_number 61
_space_group_name_Hall '-P 2ac 2ab'
_space_group_name_H-M_alt 'P b c a'
_symmetry_space_group_name_Hall '-P 2ac 2ab'
_symmetry_space_group_name_H-M 'P b c a'
_atom_sites_solution_hydrogens geom
_audit_creation_method SHELXL-2014/7
_audit_update_record
;
2017-02-28 deposited with the CCDC.
2017-11-08 downloaded from the CCDC.
;
_cell_angle_alpha 90
_cell_angle_beta 90
_cell_angle_gamma 90
_cell_formula_units_Z 8
_cell_length_a 12.421(7)
_cell_length_b 13.319(7)
_cell_length_c 24.209(13)
_cell_measurement_reflns_used 2323
_cell_measurement_temperature 373(2)
_cell_measurement_theta_max 25.000
_cell_measurement_theta_min 2.349
_cell_volume 4005(4)
_computing_structure_refinement 'SHELXL-2014/7 (Sheldrick, 2014)'
_diffrn_ambient_temperature 373(2)
_diffrn_measured_fraction_theta_full 0.995
_diffrn_measured_fraction_theta_max 0.995
_diffrn_measurement_device_type 'Rigaku, SCXmini'
_diffrn_measurement_method '\w scans'
_diffrn_radiation_type MoK\a
_diffrn_radiation_wavelength 0.71073
_diffrn_reflns_av_R_equivalents 0.3146
_diffrn_reflns_av_unetI/netI 0.1847
_diffrn_reflns_Laue_measured_fraction_full 0.995
_diffrn_reflns_Laue_measured_fraction_max 0.995
_diffrn_reflns_limit_h_max 14
_diffrn_reflns_limit_h_min -14
_diffrn_reflns_limit_k_max 15
_diffrn_reflns_limit_k_min -15
_diffrn_reflns_limit_l_max 28
_diffrn_reflns_limit_l_min -28
_diffrn_reflns_number 22762
_diffrn_reflns_point_group_measured_fraction_full 0.995
_diffrn_reflns_point_group_measured_fraction_max 0.995
_diffrn_reflns_theta_full 25.000
_diffrn_reflns_theta_max 25.000
_diffrn_reflns_theta_min 2.349
_diffrn_source 'fine-focus sealed tube'
_exptl_absorpt_coefficient_mu 9.059
_exptl_absorpt_correction_type multi-scan
_exptl_crystal_colour colorless
_exptl_crystal_density_diffrn 2.005
_exptl_crystal_density_method 'not measured'
_exptl_crystal_description flat
_exptl_crystal_F_000 2288
_exptl_crystal_size_max 0.3
_exptl_crystal_size_mid 0.18
_exptl_crystal_size_min 0.12
_exptl_transmission_factor_max 0.337
_exptl_transmission_factor_min 0.154
_refine_diff_density_max 0.774
_refine_diff_density_min -0.576
_refine_diff_density_rms 0.144
_refine_ls_extinction_method none
_refine_ls_goodness_of_fit_ref 1.130
_refine_ls_hydrogen_treatment constr
_refine_ls_matrix_type full
_refine_ls_number_parameters 156
_refine_ls_number_reflns 3509
_refine_ls_number_restraints 90
_refine_ls_restrained_S_all 1.120
_refine_ls_R_factor_all 0.3360
_refine_ls_R_factor_gt 0.1483
_refine_ls_shift/su_max 0.020
_refine_ls_shift/su_mean 0.001
_refine_ls_structure_factor_coef Fsqd
_refine_ls_weighting_details 'w=1/[\s^2^(Fo^2^)+(0.1067P)^2^] where P=(Fo^2^+2Fc^2^)/3'
_refine_ls_weighting_scheme calc
_refine_ls_wR_factor_gt 0.2672
_refine_ls_wR_factor_ref 0.3489
_reflns_Friedel_coverage 0.000
_reflns_number_gt 1229
_reflns_number_total 3509
_reflns_threshold_expression 'I > 2\s(I)'
_cod_data_source_file c7ra10616e2.cif
_cod_data_source_block 2_CCDC1
_cod_depositor_comments
;
The following automatic conversions were performed:

'_exptl_absorpt_correction_type' value 'Multi-scan' changed to
'multi-scan' according to
/home/data/users/saulius/crontab/automatic-downloads/rss-feeds/RSC/lib/dictionaries/cif_core.dic
dictionary named 'cif_core.dic' version 2.4.2 from 2011-04-26.

Automatic conversion script
Id: cif_fix_values 4973 2017-02-22 13:04:09Z antanas 
;
_cod_database_code 7229541
_shelx_shelxl_version_number 2014/7
_shelx_space_group_comment
;
The symmetry employed for this shelxl refinement is uniquely defined
by the following loop, which should always be used as a source of
symmetry information in preference to the above space-group names.
They are only intended as comments.
;

loop_
_space_group_symop_operation_xyz
'x, y, z'
'-x+1/2, -y, z+1/2'
'x+1/2, -y+1/2, -z'
'-x, y+1/2, -z+1/2'
'-x, -y, -z'
'x-1/2, y, -z-1/2'
'-x-1/2, y-1/2, z'
'x, -y-1/2, z-1/2'

loop_
_atom_site_label
_atom_site_type_symbol
_atom_site_fract_x
_atom_site_fract_y
_atom_site_fract_z
_atom_site_U_iso_or_equiv
_atom_site_adp_type
_atom_site_occupancy
_atom_site_site_symmetry_order
_atom_site_calc_flag
_atom_site_refinement_flags_posn
_atom_site_refinement_flags_adp
N2 N 0.23348(18) 0.92664(19) 0.77898(10) 0.204(12) Uani 1 1 d D U
H2 H 0.2777 0.9876 0.7799 0.245 Uiso 1 1 calc R U
C10 C 0.1293(3) 0.9664(6) 0.7822(14) 0.216(19) Uani 1 1 d D U
H10A H 0.0971 0.9472 0.8167 0.324 Uiso 1 1 calc R U
H10B H 0.0868 0.9411 0.7522 0.324 Uiso 1 1 calc R U
H10C H 0.1328 1.0383 0.7800 0.324 Uiso 1 1 calc R U
C7 C 0.3703(2) 0.8083(3) 0.79657(10) 0.188(14) Uani 1 1 d D U
H7A H 0.4395 0.8392 0.8039 0.225 Uiso 1 1 calc R U
H7B H 0.3710 0.7404 0.8110 0.225 Uiso 1 1 calc R U
C9 C 0.2607(3) 0.8858(3) 0.72617(8) 0.206(15) Uani 1 1 d D U
H9A H 0.2873 0.9380 0.7018 0.247 Uiso 1 1 calc R U
H9B H 0.1981 0.8550 0.7092 0.247 Uiso 1 1 calc R U
Cd1 Cd 0.93692(16) 0.36333(13) 0.12513(10) 0.0905(9) Uani 1 1 d . .
Br1 Br 1.0147(3) 0.1956(2) 0.09040(17) 0.1333(15) Uani 1 1 d . .
Br2 Br 0.7460(3) 0.3816(2) 0.08622(19) 0.1331(15) Uani 1 1 d . .
Br3 Br 0.9114(3) 0.3596(2) 0.23235(15) 0.1170(13) Uani 1 1 d . .
Br4 Br 1.0579(3) 0.5130(3) 0.10284(19) 0.1590(19) Uani 1 1 d . .
N1 N 0.19704(13) 0.85114(15) 0.01757(6) 0.218(12) Uani 1 1 d D U
H1 H 0.1499 0.8303 -0.0128 0.261 Uiso 1 1 calc R U
C1 C 0.1525(2) 0.94128(13) 0.04010(13) 0.195(13) Uani 1 1 d D U
H1A H 0.1167 0.9799 0.0115 0.234 Uiso 1 1 calc R U
H1B H 0.2087 0.9823 0.0564 0.234 Uiso 1 1 calc R U
C2 C 0.0725(2) 0.90868(17) 0.08381(12) 0.205(14) Uani 1 1 d D U
H2A H 0.0817 0.9480 0.1172 0.245 Uiso 1 1 calc R U
H2B H -0.0006 0.9174 0.0706 0.245 Uiso 1 1 calc R U
C3 C 0.0948(2) 0.80137(18) 0.09484(11) 0.212(14) Uani 1 1 d D U
H3A H 0.0331 0.7604 0.0852 0.254 Uiso 1 1 calc R U
H3B H 0.1114 0.7910 0.1336 0.254 Uiso 1 1 calc R U
C4 C 0.1907(2) 0.77489(18) 0.05903(11) 0.198(13) Uani 1 1 d D U
H4A H 0.2561 0.7736 0.0809 0.237 Uiso 1 1 calc R U
H4B H 0.1808 0.7095 0.0422 0.237 Uiso 1 1 calc R U
C5 C 0.30027(16) 0.8634(2) -0.00464(12) 0.172(16) Uani 1 1 d D U
H5A H 0.3464 0.8936 0.0225 0.259 Uiso 1 1 calc R U
H5B H 0.2965 0.9060 -0.0366 0.259 Uiso 1 1 calc R U
H5C H 0.3287 0.7991 -0.0150 0.259 Uiso 1 1 calc R U
C6 C 0.2802(3) 0.8688(3) 0.82258(8) 0.160(12) Uani 1 1 d D U
H6A H 0.2269 0.8246 0.8389 0.192 Uiso 1 1 calc R U
H6B H 0.3083 0.9125 0.8512 0.192 Uiso 1 1 calc R U
C8 C 0.3473(3) 0.8079(2) 0.73659(9) 0.212(15) Uani 1 1 d D U
H8A H 0.3226 0.7421 0.7251 0.254 Uiso 1 1 calc R U
H8B H 0.4118 0.8244 0.7159 0.254 Uiso 1 1 calc R U

loop_
_atom_site_aniso_label
_atom_site_aniso_U_11
_atom_site_aniso_U_22
_atom_site_aniso_U_33
_atom_site_aniso_U_23
_atom_site_aniso_U_13
_atom_site_aniso_U_12
N2 0.19(2) 0.17(2) 0.25(3) -0.05(2) -0.03(2) 0.04(2)
C10 0.12(3) 0.14(3) 0.39(5) -0.04(3) -0.03(3) 0.06(3)
C7 0.18(3) 0.17(3) 0.21(4) -0.05(3) 0.00(3) 0.00(2)
C9 0.20(3) 0.17(3) 0.24(4) -0.09(2) -0.02(3) 0.03(2)
Cd1 0.0982(15) 0.0738(13) 0.0995(19) -0.0111(13) 0.0091(13) -0.0027(11)
Br1 0.158(3) 0.086(2) 0.156(4) -0.025(2) 0.014(3) 0.025(2)
Br2 0.121(3) 0.126(3) 0.152(4) 0.005(2) -0.032(2) 0.004(2)
Br3 0.145(3) 0.107(2) 0.098(3) -0.006(2) -0.004(2) 0.002(2)
Br4 0.164(4) 0.097(2) 0.216(5) -0.020(3) 0.063(3) -0.044(2)
N1 0.24(3) 0.14(2) 0.27(3) 0.05(2) 0.05(3) 0.02(2)
C1 0.22(3) 0.12(2) 0.25(3) 0.02(2) 0.06(3) 0.03(2)
C2 0.23(3) 0.13(2) 0.25(4) 0.00(3) 0.08(3) 0.03(2)
C3 0.24(3) 0.14(2) 0.26(4) 0.03(3) 0.08(3) 0.02(3)
C4 0.22(3) 0.13(2) 0.24(3) 0.07(2) 0.07(3) 0.03(2)
C5 0.11(2) 0.13(3) 0.28(5) 0.00(3) -0.07(3) 0.00(2)
C6 0.14(2) 0.13(2) 0.21(3) -0.02(2) -0.02(2) 0.01(2)
C8 0.20(3) 0.21(3) 0.23(4) -0.07(3) 0.01(3) 0.02(2)

loop_
_atom_type_symbol
_atom_type_description
_atom_type_scat_dispersion_real
_atom_type_scat_dispersion_imag
_atom_type_scat_source
C C 0.0033 0.0016 'International Tables Vol C Tables 4.2.6.8 and 6.1.1.4'
H H 0.0000 0.0000 'International Tables Vol C Tables 4.2.6.8 and 6.1.1.4'
Br Br -0.2901 2.4595 'International Tables Vol C Tables 4.2.6.8 and 6.1.1.4'
Cd Cd -0.8075 1.2024 'International Tables Vol C Tables 4.2.6.8 and 6.1.1.4'
N N 0.0061 0.0033 'International Tables Vol C Tables 4.2.6.8 and 6.1.1.4'

loop_
_geom_angle_atom_site_label_1
_geom_angle_atom_site_label_2
_geom_angle_atom_site_label_3
_geom_angle
C10 N2 C6 122.5(14)
C10 N2 C9 114.4(14)
C6 N2 C9 111.03(9)
C10 N2 H2 101.7
C6 N2 H2 101.7
C9 N2 H2 101.7
N2 C10 H10A 109.5
N2 C10 H10B 109.5
H10A C10 H10B 109.5
N2 C10 H10C 109.5
H10A C10 H10C 109.5
H10B C10 H10C 109.5
C8 C7 C6 105.50(9)
C8 C7 H7A 110.6
C6 C7 H7A 110.6
C8 C7 H7B 110.6
C6 C7 H7B 110.6
H7A C7 H7B 108.8
N2 C9 C8 106.22(2)
N2 C9 H9A 110.5
C8 C9 H9A 110.5
N2 C9 H9B 110.5
C8 C9 H9B 110.5
H9A C9 H9B 108.7
Br4 Cd1 Br2 113.13(16)
Br4 Cd1 Br1 112.79(15)
Br2 Cd1 Br1 108.03(14)
Br4 Cd1 Br3 107.20(14)
Br2 Cd1 Br3 104.74(15)
Br1 Cd1 Br3 110.67(14)
C5 N1 C1 113.74(2)
C5 N1 C4 113.741(17)
C1 N1 C4 107.89(10)
C5 N1 H1 107.0
C1 N1 H1 107.0
C4 N1 H1 107.0
N1 C1 C2 106.22(3)
N1 C1 H1A 110.5
C2 C1 H1A 110.5
N1 C1 H1B 110.5
C2 C1 H1B 110.5
H1A C1 H1B 108.7
C3 C2 C1 106.27(6)
C3 C2 H2A 110.5
C1 C2 H2A 110.5
C3 C2 H2B 110.5
C1 C2 H2B 110.5
H2A C2 H2B 108.7
C2 C3 C4 105.58(7)
C2 C3 H3A 110.6
C4 C3 H3A 110.6
C2 C3 H3B 110.6
C4 C3 H3B 110.6
H3A C3 H3B 108.8
N1 C4 C3 106.22(3)
N1 C4 H4A 110.5
C3 C4 H4A 110.5
N1 C4 H4B 110.5
C3 C4 H4B 110.5
H4A C4 H4B 108.7
N1 C5 H5A 109.5
N1 C5 H5B 109.5
H5A C5 H5B 109.5
N1 C5 H5C 109.5
H5A C5 H5C 109.5
H5B C5 H5C 109.5
N2 C6 C7 106.22(3)
N2 C6 H6A 110.5
C7 C6 H6A 110.5
N2 C6 H6B 110.5
C7 C6 H6B 110.5
H6A C6 H6B 108.7
C7 C8 C9 107.328(13)
C7 C8 H8A 110.2
C9 C8 H8A 110.2
C7 C8 H8B 110.2
C9 C8 H8B 110.3
H8A C8 H8B 108.5

loop_
_geom_bond_atom_site_label_1
_geom_bond_atom_site_label_2
_geom_bond_distance
N2 C10 1.4000(7)
N2 C6 1.4300(5)
N2 C9 1.4300(6)
N2 H2 0.9800
C10 H10A 0.9600
C10 H10B 0.9600
C10 H10C 0.9600
C7 C8 1.4800(8)
C7 C6 1.5150(5)
C7 H7A 0.9700
C7 H7B 0.9700
C9 C8 1.5150(6)
C9 H9A 0.9700
C9 H9B 0.9700
Cd1 Br4 2.555(4)
Cd1 Br2 2.564(4)
Cd1 Br1 2.575(4)
Cd1 Br3 2.615(4)
N1 C5 1.4000(7)
N1 C1 1.4300(6)
N1 C4 1.4300(5)
N1 H1 0.9800
C1 C2 1.5150(6)
C1 H1A 0.9700
C1 H1B 0.9700
C2 C3 1.4800(7)
C2 H2A 0.9700
C2 H2B 0.9700
C3 C4 1.5150(6)
C3 H3A 0.9700
C3 H3B 0.9700
C4 H4A 0.9700
C4 H4B 0.9700
C5 H5A 0.9600
C5 H5B 0.9600
C5 H5C 0.9600
C6 H6A 0.9700
C6 H6B 0.9700
C8 H8A 0.9700
C8 H8B 0.9700
